data_7119931
loop_
_publ_author_name
'Tinsley, Ian C.'
'Spaniol, Jacqueline M.'
'Wheeler, Kraig A.'

_publ_section_title
;
 Mapping the structural boundaries of quasiracemate fractional
 crystallization using 2-substituted diarylamides.
;
_journal_issue 33
_journal_name_full 'Chemical communications (Cambridge, England)'
_journal_page_first 4601
_journal_page_last 4604
_journal_paper_doi 10.1039/c7cc01638g
_journal_volume 53
_journal_year 2017
_chemical_absolute_configuration rm
_chemical_formula_moiety 'C15 H14 F N O, C15 H15 N O'
_chemical_formula_sum 'C30 H29 F N2 O2'
_chemical_formula_weight 468.55
_space_group_crystal_system triclinic
_space_group_IT_number 1
_space_group_name_Hall 'P 1'
_space_group_name_H-M_alt 'P 1'
_symmetry_space_group_name_Hall 'P 1'
_symmetry_space_group_name_H-M 'P 1'
_atom_sites_solution_hydrogens mixed
_audit_creation_method SHELXL-2014/7
_audit_update_record
;
2017-02-23 deposited with the CCDC.
2017-03-31 downloaded from the CCDC.
;
_cell_angle_alpha 96.477(3)
_cell_angle_beta 93.829(3)
_cell_angle_gamma 105.841(3)
_cell_formula_units_Z 1
_cell_length_a 5.3540(2)
_cell_length_b 8.3824(4)
_cell_length_c 13.8585(7)
_cell_measurement_reflns_used 2680
_cell_measurement_temperature 100(2)
_cell_measurement_theta_max 68.11
_cell_measurement_theta_min 3.23
_cell_volume 591.42(5)
_computing_cell_refinement APEX2
_computing_data_reduction
;
SADABS (Bruker, 2013) and XPREP (Bruker, 2013)
;
_computing_molecular_graphics 'XSEED (Barbour, 2001)'
_computing_publication_material 'XSEED (Barbour, 2001)'
_computing_structure_refinement 'SHELXL-2014/7 (Sheldrick, 2014)'
_computing_structure_solution 'SHELXS-2014/7 (Sheldrick, 2014)'
_diffrn_ambient_temperature 100(2)
_diffrn_detector_area_resol_mean 8.33
_diffrn_measured_fraction_theta_full 0.979
_diffrn_measured_fraction_theta_max 0.979
_diffrn_measurement_device_type 'Bruker APEXII CCD'
_diffrn_measurement_method 'phi and omega scans'
_diffrn_radiation_type CuK\a
_diffrn_radiation_wavelength 1.54178
_diffrn_reflns_av_R_equivalents 0.0760
_diffrn_reflns_av_unetI/netI 0.0700
_diffrn_reflns_Laue_measured_fraction_full 0.979
_diffrn_reflns_Laue_measured_fraction_max 0.979
_diffrn_reflns_limit_h_max 6
_diffrn_reflns_limit_h_min -6
_diffrn_reflns_limit_k_max 10
_diffrn_reflns_limit_k_min -10
_diffrn_reflns_limit_l_max 15
_diffrn_reflns_limit_l_min -16
_diffrn_reflns_number 13271
_diffrn_reflns_point_group_measured_fraction_max 0.871
_diffrn_reflns_theta_full 67.679
_diffrn_reflns_theta_max 68.246
_diffrn_reflns_theta_min 3.226
_diffrn_source 'fine-focus sealed tube'
_exptl_absorpt_coefficient_mu 0.705
_exptl_absorpt_correction_T_max 0.753
_exptl_absorpt_correction_T_min 0.653
_exptl_absorpt_correction_type multi-scan
_exptl_absorpt_process_details 'SADABS-2014/7, Bruker AXS'
_exptl_crystal_colour colourless
_exptl_crystal_density_diffrn 1.316
_exptl_crystal_description 'transparent plate'
_exptl_crystal_F_000 248
_exptl_crystal_recrystallization_method 'Re-crystallisation from solvent: 1:1 hexanes:dichloromethane '
_exptl_crystal_size_max 0.392
_exptl_crystal_size_mid 0.066
_exptl_crystal_size_min 0.066
_refine_diff_density_max 0.638
_refine_diff_density_min -0.204
_refine_diff_density_rms 0.066
_refine_ls_abs_structure_details
;
 Flack x determined using 919 quotients [(I+)-(I-)]/[(I+)+(I-)]
 (Parsons, Flack and Wagner, Acta Cryst. B69 (2013) 249-259).
;
_refine_ls_abs_structure_Flack -0.1(4)
_refine_ls_extinction_method none
_refine_ls_goodness_of_fit_ref 1.049
_refine_ls_hydrogen_treatment mixed
_refine_ls_matrix_type full
_refine_ls_number_parameters 406
_refine_ls_number_reflns 3785
_refine_ls_number_restraints 41
_refine_ls_restrained_S_all 1.045
_refine_ls_R_factor_all 0.0946
_refine_ls_R_factor_gt 0.0668
_refine_ls_shift/su_max 0.002
_refine_ls_shift/su_mean 0.000
_refine_ls_structure_factor_coef Fsqd
_refine_ls_weighting_details 'w=1/[\s^2^(Fo^2^)+(0.1132P)^2^+0.0085P] where P=(Fo^2^+2Fc^2^)/3'
_refine_ls_weighting_scheme calc
_refine_ls_wR_factor_gt 0.1661
_reflns_Friedel_coverage 0.779
_reflns_Friedel_fraction_full 0.765
_reflns_Friedel_fraction_max 0.762
_reflns_number_gt 2730
_reflns_number_total 3785
_reflns_threshold_expression 'I > 2\s(I)'
_cod_data_source_file c7cc01638g2.cif
_cod_data_source_block 16kaw58
_cod_depositor_comments 'Adding full bibliography for 7119927--7119932.cif.'
_cod_database_code 7119931
_shelx_space_group_comment
;
The symmetry employed for this shelxl refinement is uniquely defined
by the following loop, which should always be used as a source of
symmetry information in preference to the above space-group names.
They are only intended as comments.
;
_shelx_estimated_absorpt_t_min 0.770
_shelx_estimated_absorpt_t_max 0.955

loop_
_space_group_symop_operation_xyz
'x, y, z'

loop_
_atom_site_label
_atom_site_type_symbol
_atom_site_fract_x
_atom_site_fract_y
_atom_site_fract_z
_atom_site_U_iso_or_equiv
_atom_site_adp_type
_atom_site_occupancy
_atom_site_site_symmetry_order
_atom_site_calc_flag
_atom_site_refinement_flags_posn
_atom_site_refinement_flags_adp
_atom_site_refinement_flags_occupancy
_atom_site_disorder_assembly
_atom_site_disorder_group
F2 F 1.3742(14) 1.0469(9) 0.7516(6) 0.0489(18) Uani 0.5 1 d . . P A 1
F3 F 1.2276(14) 0.7437(10) 0.6812(6) 0.054(2) Uani 0.5 1 d . . P B 2
O1A O 0.9685(8) 0.5195(5) 0.3880(3) 0.0338(12) Uani 1 1 d . . . . .
N1A N 0.5413(9) 0.5039(6) 0.3640(4) 0.0291(13) Uani 1 1 d D . . . .
H1A H 0.392(6) 0.496(8) 0.386(4) 0.035 Uiso 1 1 d D U . . .
C1A C 0.7494(10) 0.4987(7) 0.4158(4) 0.0220(14) Uani 1 1 d . . . . .
C2A C 0.7127(10) 0.4562(7) 0.5185(5) 0.0260(15) Uani 1 1 d . . . . .
C3A C 0.938(3) 0.5136(15) 0.5870(11) 0.036(3) Uani 0.5 1 d . . P C 1
H3A H 1.1029 0.5670 0.5669 0.043 Uiso 0.5 1 calc R U P C 1
C4A C 0.914(2) 0.4915(16) 0.6796(11) 0.035(3) Uani 0.5 1 d . . P C 1
H4A H 1.0617 0.5406 0.7262 0.041 Uiso 0.5 1 calc R U P C 1
C5A C 0.6748(11) 0.3960(8) 0.7135(5) 0.0295(16) Uani 1 1 d . . . . .
H5A H 0.6665 0.3728 0.7790 0.035 Uiso 1 1 calc R U . C 1
C6A C 0.450(2) 0.3385(13) 0.6415(8) 0.019(2) Uani 0.5 1 d . . P C 1
H6A H 0.2874 0.2757 0.6595 0.023 Uiso 0.5 1 calc R U P C 1
C7A C 0.468(2) 0.3741(15) 0.5465(10) 0.028(3) Uani 0.5 1 d . . P C 1
H7A H 0.3174 0.3432 0.5008 0.034 Uiso 0.5 1 calc R U P C 1
C8A C 0.5583(12) 0.5546(7) 0.2634(5) 0.0285(15) Uani 1 1 d . . . . .
H8A H 0.7067 0.5209 0.2355 0.034 Uiso 1 1 calc R U . . .
C9A C 0.6204(11) 0.7479(7) 0.2689(5) 0.0282(16) Uani 1 1 d . . . . .
C10A C 0.4618(11) 0.8308(8) 0.3119(5) 0.0268(15) Uani 1 1 d . . . . .
H10A H 0.3121 0.7701 0.3390 0.032 Uiso 1 1 calc R U . . .
C11A C 0.5185(12) 1.0053(7) 0.3166(5) 0.0305(17) Uani 1 1 d . . . . .
H11A H 0.4142 1.0644 0.3497 0.037 Uiso 1 1 calc R U . . .
C12A C 0.7320(12) 1.0905(7) 0.2714(5) 0.0306(15) Uani 1 1 d . . . . .
H12A H 0.7687 1.2081 0.2722 0.037 Uiso 1 1 calc R U . . .
C13A C 0.8898(11) 1.0073(7) 0.2257(5) 0.0304(16) Uani 1 1 d . . . . .
H13A H 1.0343 1.0662 0.1953 0.036 Uiso 1 1 calc R U . . .
C14A C 0.8311(13) 0.8309(7) 0.2251(5) 0.0322(17) Uani 1 1 d . . . . .
H14A H 0.9378 0.7708 0.1945 0.039 Uiso 1 1 calc R U . . .
C15A C 0.3097(11) 0.4607(8) 0.1976(5) 0.0348(17) Uani 1 1 d . . . . .
H15A H 0.1584 0.4818 0.2270 0.052 Uiso 1 1 calc R U . . .
H15B H 0.2926 0.3404 0.1900 0.052 Uiso 1 1 calc R U . . .
H15C H 0.3186 0.4994 0.1334 0.052 Uiso 1 1 calc R U . . .
O1B O 0.6817(8) 0.8349(6) 0.8493(4) 0.0379(13) Uani 1 1 d . . . . .
N1B N 1.1106(9) 0.8460(6) 0.8727(4) 0.0270(13) Uani 1 1 d D . . . .
H1B H 1.258(6) 0.854(8) 0.848(4) 0.032 Uiso 1 1 d D U . . .
C1B C 0.8965(11) 0.8603(8) 0.8162(5) 0.0336(17) Uani 1 1 d . . . . .
C2B C 0.9327(11) 0.8994(7) 0.7156(5) 0.0282(15) Uani 1 1 d . U . . .
C3B C 0.7160(19) 0.8399(13) 0.6513(8) 0.018(2) Uani 0.5 1 d . U P D 1
H3B H 0.5573 0.7770 0.6718 0.021 Uiso 0.5 1 calc R U P D 1
C4B C 0.727(2) 0.8722(14) 0.5526(9) 0.025(2) Uani 0.5 1 d . U P D 1
H4B H 0.5753 0.8333 0.5074 0.030 Uiso 0.5 1 calc R U P D 1
C5B C 0.9579(12) 0.9594(8) 0.5235(5) 0.0337(16) Uani 1 1 d . U . . .
H5B H 0.9695 0.9826 0.4581 0.040 Uiso 1 1 calc R U . D 1
C6B C 1.174(3) 1.0131(19) 0.5915(10) 0.042(4) Uani 0.5 1 d . U P A 1
H6B H 1.3380 1.0692 0.5720 0.050 Uiso 0.5 1 calc R U P A 1
C7B C 1.155(2) 0.9865(14) 0.6872(10) 0.025(2) Uani 0.5 1 d . U P A 1
C8B C 1.0888(10) 0.7941(7) 0.9680(5) 0.0273(16) Uani 1 1 d . . . . .
H8B H 0.9419 0.8292 0.9963 0.033 Uiso 1 1 calc R U . . .
C9B C 1.0313(10) 0.6093(7) 0.9654(4) 0.0264(15) Uani 1 1 d . . . . .
C10B C 1.1838(11) 0.5146(7) 0.9181(5) 0.0304(17) Uani 1 1 d . . . . .
H10B H 1.3293 0.5697 0.8868 0.036 Uiso 1 1 calc R U . . .
C11B C 1.1220(12) 0.3443(8) 0.9176(5) 0.0356(17) Uani 1 1 d . . . . .
H11B H 1.2273 0.2843 0.8859 0.043 Uiso 1 1 calc R U . . .
C12B C 0.9138(13) 0.2579(8) 0.9611(6) 0.041(2) Uani 1 1 d . . . . .
H12B H 0.8737 0.1401 0.9602 0.049 Uiso 1 1 calc R U . . .
C13B C 0.7644(13) 0.3495(8) 1.0065(5) 0.0375(19) Uani 1 1 d . . . . .
H13B H 0.6204 0.2925 1.0379 0.045 Uiso 1 1 calc R U . . .
C14B C 0.8157(10) 0.5175(8) 1.0078(5) 0.0295(17) Uani 1 1 d . . . . .
H14B H 0.7039 0.5742 1.0379 0.035 Uiso 1 1 calc R U . . .
C15B C 1.3397(12) 0.8846(7) 1.0339(5) 0.0292(16) Uani 1 1 d . . . . .
H15D H 1.4863 0.8506 1.0082 0.044 Uiso 1 1 calc R U . . .
H15E H 1.3213 0.8555 1.1001 0.044 Uiso 1 1 calc R U . . .
H15F H 1.3724 1.0058 1.0355 0.044 Uiso 1 1 calc R U . . .
C3C C 0.864(2) 0.3576(17) 0.5621(9) 0.029(3) Uani 0.5 1 d . . P C 2
H3C H 0.9791 0.3137 0.5249 0.034 Uiso 0.5 1 calc R U P C 2
C4C C 0.841(3) 0.3285(14) 0.6563(10) 0.035(4) Uani 0.5 1 d . . P C 2
H4C H 0.9379 0.2622 0.6839 0.042 Uiso 0.5 1 calc R U P C 2
C6C C 0.535(2) 0.4898(16) 0.6739(12) 0.038(4) Uani 0.5 1 d . . P C 2
H6C H 0.4299 0.5393 0.7134 0.045 Uiso 0.5 1 calc R U P C 2
C7C C 0.541(2) 0.5135(14) 0.5807(9) 0.026(3) Uani 0.5 1 d . . P C 2
H7C H 0.4284 0.5708 0.5541 0.031 Uiso 0.5 1 calc R U P C 2
C3D C 0.793(2) 0.9957(14) 0.6732(11) 0.032(3) Uani 0.5 1 d . . P D 2
H3D H 0.6841 1.0419 0.7124 0.038 Uiso 0.5 1 calc R U P D 2
C4D C 0.801(2) 1.0292(17) 0.5766(10) 0.034(3) Uani 0.5 1 d . . P D 2
H4D H 0.7043 1.0962 0.5501 0.041 Uiso 0.5 1 calc R U P D 2
C6D C 1.114(2) 0.8737(13) 0.5574(8) 0.024(3) Uani 0.5 1 d . . P B 2
H6D H 1.2304 0.8358 0.5180 0.028 Uiso 0.5 1 calc R U P B 2
C7D C 1.095(2) 0.8427(14) 0.6556(11) 0.034(3) Uani 0.5 1 d . . P B 2

loop_
_atom_site_aniso_label
_atom_site_aniso_U_11
_atom_site_aniso_U_22
_atom_site_aniso_U_33
_atom_site_aniso_U_23
_atom_site_aniso_U_13
_atom_site_aniso_U_12
F2 0.047(4) 0.045(4) 0.053(4) 0.013(3) -0.003(3) 0.010(3)
F3 0.055(4) 0.065(4) 0.051(5) 0.011(3) -0.002(3) 0.030(3)
O1A 0.024(2) 0.044(2) 0.032(3) 0.0021(19) -0.0036(18) 0.0094(17)
N1A 0.026(2) 0.028(3) 0.039(3) 0.014(2) 0.009(2) 0.0126(19)
C1A 0.020(3) 0.015(2) 0.029(3) 0.002(2) 0.005(2) 0.002(2)
C2A 0.020(2) 0.023(3) 0.035(4) 0.002(2) 0.000(2) 0.009(2)
C3A 0.035(6) 0.020(6) 0.047(8) 0.002(5) -0.012(6) 0.002(5)
C4A 0.028(5) 0.038(6) 0.042(8) 0.000(5) -0.007(5) 0.020(4)
C5A 0.025(3) 0.031(3) 0.030(4) 0.001(3) 0.003(3) 0.005(2)
C6A 0.018(4) 0.019(5) 0.027(6) 0.011(4) 0.012(4) 0.010(3)
C7A 0.024(5) 0.030(6) 0.033(7) 0.007(5) -0.004(5) 0.010(4)
C8A 0.035(3) 0.032(3) 0.023(3) 0.013(2) 0.007(3) 0.012(2)
C9A 0.023(3) 0.024(3) 0.037(4) 0.009(3) -0.001(3) 0.003(2)
C10A 0.020(3) 0.034(3) 0.024(3) 0.004(3) -0.001(2) 0.005(2)
C11A 0.032(3) 0.021(3) 0.034(4) -0.004(3) -0.010(3) 0.006(2)
C12A 0.037(3) 0.026(3) 0.036(4) 0.014(2) -0.001(3) 0.019(2)
C13A 0.021(3) 0.032(3) 0.039(4) 0.016(3) 0.001(3) 0.005(2)
C14A 0.050(4) 0.026(3) 0.024(3) 0.011(2) 0.005(3) 0.014(3)
C15A 0.020(3) 0.042(3) 0.046(4) 0.016(3) -0.003(3) 0.011(2)
O1B 0.028(2) 0.047(3) 0.040(3) 0.001(2) 0.006(2) 0.0132(18)
N1B 0.025(2) 0.028(2) 0.027(3) 0.005(2) -0.004(2) 0.005(2)
C1B 0.024(3) 0.028(3) 0.049(4) -0.002(3) -0.007(3) 0.013(2)
C2B 0.027(3) 0.025(3) 0.033(3) 0.004(2) -0.001(2) 0.010(2)
C3B 0.015(4) 0.022(5) 0.023(5) 0.006(4) 0.009(3) 0.015(3)
C4B 0.040(5) 0.020(5) 0.019(5) 0.004(4) -0.001(4) 0.017(4)
C5B 0.034(3) 0.044(3) 0.026(3) 0.005(3) -0.001(3) 0.017(2)
C6B 0.033(5) 0.056(8) 0.033(5) 0.008(5) 0.000(4) 0.008(5)
C7B 0.018(4) 0.023(5) 0.035(5) 0.002(4) -0.001(4) 0.010(3)
C8B 0.016(2) 0.024(3) 0.038(4) -0.001(3) -0.001(3) 0.002(2)
C9B 0.024(3) 0.032(3) 0.024(3) 0.002(2) -0.008(3) 0.012(2)
C10B 0.023(3) 0.030(3) 0.039(4) 0.009(3) 0.000(3) 0.009(2)
C11B 0.035(3) 0.047(4) 0.032(4) 0.007(3) 0.007(3) 0.023(3)
C12B 0.035(3) 0.024(3) 0.050(4) -0.007(3) -0.010(3) -0.007(3)
C13B 0.037(3) 0.027(3) 0.041(4) 0.002(3) 0.001(3) -0.003(3)
C14B 0.007(2) 0.037(3) 0.042(4) -0.002(3) -0.003(2) 0.006(2)
C15B 0.039(3) 0.017(3) 0.025(3) -0.003(2) 0.005(3) 0.000(2)
C3C 0.025(5) 0.046(7) 0.015(6) -0.002(5) 0.005(5) 0.012(5)
C4C 0.054(8) 0.013(5) 0.036(8) 0.001(5) -0.011(6) 0.008(5)
C6C 0.017(5) 0.039(7) 0.063(10) 0.009(6) 0.006(6) 0.016(4)
C7C 0.038(6) 0.027(5) 0.017(6) -0.010(4) 0.002(5) 0.025(4)
C3D 0.018(5) 0.014(5) 0.059(9) 0.003(5) -0.002(6) -0.001(4)
C4D 0.015(5) 0.053(7) 0.042(8) 0.021(6) 0.004(5) 0.018(4)
C6D 0.034(6) 0.015(5) 0.015(6) -0.007(4) -0.005(5) 0.001(4)
C7D 0.011(5) 0.020(5) 0.068(9) 0.022(5) -0.008(5) -0.004(4)

loop_
_atom_type_symbol
_atom_type_description
_atom_type_scat_dispersion_real
_atom_type_scat_dispersion_imag
_atom_type_scat_source
C C 0.0181 0.0091 'International Tables Vol C Tables 4.2.6.8 and 6.1.1.4'
H H 0.0000 0.0000 'International Tables Vol C Tables 4.2.6.8 and 6.1.1.4'
N N 0.0311 0.0180 'International Tables Vol C Tables 4.2.6.8 and 6.1.1.4'
O O 0.0492 0.0322 'International Tables Vol C Tables 4.2.6.8 and 6.1.1.4'
F F 0.0727 0.0534 'International Tables Vol C Tables 4.2.6.8 and 6.1.1.4'

loop_
_geom_angle_atom_site_label_1
_geom_angle_atom_site_label_2
_geom_angle_atom_site_label_3
_geom_angle
C1A N1A C8A 120.4(5)
C1A N1A H1A 124(4)
C8A N1A H1A 114(4)
O1A C1A N1A 125.9(6)
O1A C1A C2A 118.0(5)
N1A C1A C2A 116.0(5)
C7A C2A C3A 121.4(9)
C7C C2A C3C 115.4(8)
C7A C2A C1A 122.5(7)
C3A C2A C1A 116.0(8)
C7C C2A C1A 124.2(7)
C3C C2A C1A 120.4(7)
C4A C3A C2A 118.8(12)
C4A C3A H3A 120.6
C2A C3A H3A 120.6
C3A C4A C5A 123.4(11)
C3A C4A H4A 118.3
C5A C4A H4A 118.3
C6C C5A C4C 119.7(10)
C6A C5A C4A 115.9(8)
C6A C5A H5A 122.1
C4A C5A H5A 122.1
C7A C6A C5A 120.6(9)
C7A C6A H6A 119.7
C5A C6A H6A 119.7
C6A C7A C2A 119.4(10)
C6A C7A H7A 120.3
C2A C7A H7A 120.3
N1A C8A C15A 110.2(5)
N1A C8A C9A 110.4(5)
C15A C8A C9A 113.0(5)
N1A C8A H8A 107.7
C15A C8A H8A 107.7
C9A C8A H8A 107.7
C10A C9A C14A 121.2(6)
C10A C9A C8A 120.6(5)
C14A C9A C8A 118.2(6)
C9A C10A C11A 120.4(6)
C9A C10A H10A 119.8
C11A C10A H10A 119.8
C12A C11A C10A 118.6(6)
C12A C11A H11A 120.7
C10A C11A H11A 120.7
C13A C12A C11A 121.4(6)
C13A C12A H12A 119.3
C11A C12A H12A 119.3
C12A C13A C14A 118.4(6)
C12A C13A H13A 120.8
C14A C13A H13A 120.8
C9A C14A C13A 120.0(6)
C9A C14A H14A 120.0
C13A C14A H14A 120.0
C8A C15A H15A 109.5
C8A C15A H15B 109.5
H15A C15A H15B 109.5
C8A C15A H15C 109.5
H15A C15A H15C 109.5
H15B C15A H15C 109.5
C1B N1B C8B 121.7(5)
C1B N1B H1B 120(4)
C8B N1B H1B 117(4)
O1B C1B N1B 119.8(7)
O1B C1B C2B 122.4(6)
N1B C1B C2B 117.8(6)
C7B C2B C3B 120.3(9)
C7D C2B C3D 114.5(9)
C7B C2B C1B 124.8(7)
C3B C2B C1B 114.8(7)
C7D C2B C1B 124.8(7)
C3D C2B C1B 120.6(8)
C2B C3B C4B 119.7(9)
C2B C3B H3B 120.2
C4B C3B H3B 120.2
C5B C4B C3B 119.6(10)
C5B C4B H4B 120.2
C3B C4B H4B 120.2
C6D C5B C4D 125.7(9)
C4B C5B C6B 118.2(10)
C4B C5B H5B 120.9
C6B C5B H5B 120.9
C7B C6B C5B 121.0(12)
C7B C6B H6B 119.5
C5B C6B H6B 119.5
C2B C7B F2 120.8(11)
C2B C7B C6B 121.1(11)
F2 C7B C6B 118.1(11)
N1B C8B C9B 112.8(5)
N1B C8B C15B 109.2(5)
C9B C8B C15B 110.7(5)
N1B C8B H8B 108.0
C9B C8B H8B 108.0
C15B C8B H8B 108.0
C14B C9B C10B 116.1(6)
C14B C9B C8B 121.1(6)
C10B C9B C8B 122.8(6)
C11B C10B C9B 120.5(6)
C11B C10B H10B 119.8
C9B C10B H10B 119.8
C12B C11B C10B 122.4(7)
C12B C11B H11B 118.8
C10B C11B H11B 118.8
C11B C12B C13B 117.2(7)
C11B C12B H12B 121.4
C13B C12B H12B 121.4
C14B C13B C12B 122.5(7)
C14B C13B H13B 118.7
C12B C13B H13B 118.7
C13B C14B C9B 121.3(6)
C13B C14B H14B 119.4
C9B C14B H14B 119.4
C8B C15B H15D 109.5
C8B C15B H15E 109.5
H15D C15B H15E 109.5
C8B C15B H15F 109.5
H15D C15B H15F 109.5
H15E C15B H15F 109.5
C4C C3C C2A 119.9(11)
C4C C3C H3C 120.0
C2A C3C H3C 120.0
C3C C4C C5A 120.8(11)
C3C C4C H4C 119.6
C5A C4C H4C 119.6
C7C C6C C5A 121.1(12)
C7C C6C H6C 119.4
C5A C6C H6C 119.4
C6C C7C C2A 122.8(11)
C6C C7C H7C 118.6
C2A C7C H7C 118.6
C2B C3D C4D 124.5(12)
C2B C3D H3D 117.8
C4D C3D H3D 117.8
C5B C4D C3D 115.5(11)
C5B C4D H4D 122.3
C3D C4D H4D 122.3
C5B C6D C7D 116.1(11)
C5B C6D H6D 122.0
C7D C6D H6D 122.0
F3 C7D C2B 122.7(12)
F3 C7D C6D 113.5(12)
C2B C7D C6D 123.5(10)

loop_
_geom_bond_atom_site_label_1
_geom_bond_atom_site_label_2
_geom_bond_distance
F2 C7B 1.366(13)
F3 C7D 1.292(14)
O1A C1A 1.233(7)
N1A C1A 1.299(8)
N1A C8A 1.503(8)
N1A H1A 0.86(3)
C1A C2A 1.518(9)
C2A C7A 1.404(13)
C2A C3A 1.420(14)
C2A C7C 1.437(13)
C2A C3C 1.455(15)
C3A C4A 1.33(2)
C3A H3A 0.9500
C4A C5A 1.453(14)
C4A H4A 0.9500
C5A C6C 1.360(15)
C5A C4C 1.419(16)
C5A C6A 1.448(12)
C5A H5A 0.9500
C6A C7A 1.387(17)
C6A H6A 0.9500
C7A H7A 0.9500
C8A C15A 1.525(8)
C8A C9A 1.554(8)
C8A H8A 1.0000
C9A C10A 1.362(9)
C9A C14A 1.372(9)
C10A C11A 1.404(8)
C10A H10A 0.9500
C11A C12A 1.400(9)
C11A H11A 0.9500
C12A C13A 1.376(9)
C12A H12A 0.9500
C13A C14A 1.425(8)
C13A H13A 0.9500
C14A H14A 0.9500
C15A H15A 0.9800
C15A H15B 0.9800
C15A H15C 0.9800
O1B C1B 1.240(8)
N1B C1B 1.385(8)
N1B C8B 1.438(8)
N1B H1B 0.87(3)
C1B C2B 1.480(10)
C2B C7B 1.325(13)
C2B C3B 1.355(12)
C2B C7D 1.382(15)
C2B C3D 1.392(14)
C3B C4B 1.426(16)
C3B H3B 0.9500
C4B C5B 1.364(14)
C4B H4B 0.9500
C5B C6D 1.336(14)
C5B C4D 1.356(15)
C5B C6B 1.379(15)
C5B H5B 0.9500
C6B C7B 1.375(19)
C6B H6B 0.9500
C8B C9B 1.490(8)
C8B C15B 1.529(8)
C8B H8B 1.0000
C9B C14B 1.406(8)
C9B C10B 1.427(9)
C10B C11B 1.373(9)
C10B H10B 0.9500
C11B C12B 1.371(10)
C11B H11B 0.9500
C12B C13B 1.385(11)
C12B H12B 0.9500
C13B C14B 1.357(9)
C13B H13B 0.9500
C14B H14B 0.9500
C15B H15D 0.9800
C15B H15E 0.9800
C15B H15F 0.9800
C3C C4C 1.362(18)
C3C H3C 0.9500
C4C H4C 0.9500
C6C C7C 1.33(2)
C6C H6C 0.9500
C7C H7C 0.9500
C3D C4D 1.40(2)
C3D H3D 0.9500
C4D H4D 0.9500
C6D C7D 1.420(18)
C6D H6D 0.9500

loop_
_geom_hbond_atom_site_label_D
_geom_hbond_atom_site_label_H
_geom_hbond_atom_site_label_A
_geom_hbond_distance_DH
_geom_hbond_distance_HA
_geom_hbond_distance_DA
_geom_hbond_angle_DHA
_geom_hbond_site_symmetry_A
N1A H1A O1A 0.86(3) 2.33(3) 3.143(6) 157(6) 1_455
N1B H1B O1B 0.87(3) 2.32(3) 3.122(7) 154(5) 1_655
N1A H1A O1A 0.86(3) 2.33(3) 3.143(6) 157(6) 1_455
N1B H1B O1B 0.87(3) 2.32(3) 3.122(7) 154(5) 1_655
N1A H1A O1A 0.86(3) 2.33(3) 3.143(6) 157(6) 1_455
N1B H1B O1B 0.87(3) 2.32(3) 3.122(7) 154(5) 1_655

loop_
_geom_torsion_atom_site_label_1
_geom_torsion_atom_site_label_2
_geom_torsion_atom_site_label_3
_geom_torsion_atom_site_label_4
_geom_torsion
C8A N1A C1A O1A -6.2(9)
C8A N1A C1A C2A 176.4(5)
O1A C1A C2A C7A -157.0(8)
N1A C1A C2A C7A 20.6(10)
O1A C1A C2A C3A 26.8(10)
N1A C1A C2A C3A -155.6(8)
O1A C1A C2A C7C 144.5(7)
N1A C1A C2A C7C -37.8(9)
O1A C1A C2A C3C -32.5(9)
N1A C1A C2A C3C 145.1(7)
C7A C2A C3A C4A -1.3(17)
C1A C2A C3A C4A 175.0(10)
C2A C3A C4A C5A 6.6(19)
C3A C4A C5A C6A -6.0(16)
C4A C5A C6A C7A 0.2(14)
C5A C6A C7A C2A 4.6(16)
C3A C2A C7A C6A -4.3(16)
C1A C2A C7A C6A 179.7(8)
C1A N1A C8A C15A 146.9(5)
C1A N1A C8A C9A -87.5(7)
N1A C8A C9A C10A -57.1(7)
C15A C8A C9A C10A 66.9(8)
N1A C8A C9A C14A 126.0(6)
C15A C8A C9A C14A -110.0(7)
C14A C9A C10A C11A -3.1(10)
C8A C9A C10A C11A -179.9(5)
C9A C10A C11A C12A 3.5(9)
C10A C11A C12A C13A -2.0(9)
C11A C12A C13A C14A 0.1(9)
C10A C9A C14A C13A 1.1(10)
C8A C9A C14A C13A 177.9(5)
C12A C13A C14A C9A 0.4(9)
C8B N1B C1B O1B 3.1(9)
C8B N1B C1B C2B -174.5(5)
O1B C1B C2B C7B 153.3(8)
N1B C1B C2B C7B -29.2(11)
O1B C1B C2B C3B -26.2(10)
N1B C1B C2B C3B 151.3(7)
O1B C1B C2B C7D -142.5(8)
N1B C1B C2B C7D 35.0(10)
O1B C1B C2B C3D 35.5(10)
N1B C1B C2B C3D -147.0(7)
C7B C2B C3B C4B -0.4(14)
C1B C2B C3B C4B 179.1(8)
C2B C3B C4B C5B 1.5(15)
C3B C4B C5B C6B 0.2(15)
C4B C5B C6B C7B -3.1(18)
C3B C2B C7B F2 -180.0(9)
C1B C2B C7B F2 0.6(15)
C3B C2B C7B C6B -2.5(16)
C1B C2B C7B C6B 178.1(10)
C5B C6B C7B C2B 4(2)
C5B C6B C7B F2 -178.1(11)
C1B N1B C8B C9B 90.5(7)
C1B N1B C8B C15B -146.0(6)
N1B C8B C9B C14B -125.6(6)
C15B C8B C9B C14B 111.8(6)
N1B C8B C9B C10B 52.6(7)
C15B C8B C9B C10B -70.1(8)
C14B C9B C10B C11B -1.6(9)
C8B C9B C10B C11B -179.8(6)
C9B C10B C11B C12B 0.3(10)
C10B C11B C12B C13B 0.1(11)
C11B C12B C13B C14B 0.8(11)
C12B C13B C14B C9B -2.2(10)
C10B C9B C14B C13B 2.5(9)
C8B C9B C14B C13B -179.3(6)
C7C C2A C3C C4C -1.2(14)
C1A C2A C3C C4C 176.1(9)
C2A C3C C4C C5A -1.3(16)
C6C C5A C4C C3C 0.6(15)
C4C C5A C6C C7C 3.0(16)
C5A C6C C7C C2A -5.9(18)
C3C C2A C7C C6C 4.9(14)
C1A C2A C7C C6C -172.4(9)
C7D C2B C3D C4D 2.7(14)
C1B C2B C3D C4D -175.5(9)
C6D C5B C4D C3D -4.9(15)
C2B C3D C4D C5B 0.5(16)
C4D C5B C6D C7D 5.5(14)
C3D C2B C7D F3 -175.9(9)
C1B C2B C7D F3 2.2(14)
C3D C2B C7D C6D -2.1(13)
C1B C2B C7D C6D 176.0(8)
C5B C6D C7D F3 172.6(9)
C5B C6D C7D C2B -1.6(14)
